data_7120824
loop_
_publ_author_name
'Wu, Di'
'Li, Yongxin'
'Ganguly, Rakesh'
'Kinjo, Rei'

_publ_section_title
;
 Snapshot of Inorganic Janovsky Complex Analogues featuring a Nucleophilic
 Boron Center
;
_journal_name_full 'Chem. Commun.'
_journal_paper_doi 10.1039/C7CC07616A
_journal_year 2017
_chemical_formula_sum 'C46 H64 Au B2 N2 O2 P'
_chemical_formula_weight 926.54
_space_group_crystal_system monoclinic
_space_group_IT_number 14
_space_group_name_Hall '-P 2ybc'
_space_group_name_H-M_alt 'P 1 21/c 1'
_symmetry_space_group_name_Hall '-P 2ybc'
_symmetry_space_group_name_H-M 'P 1 21/c 1'
_atom_sites_solution_hydrogens geom
_audit_update_record
;
2017-08-15 deposited with the CCDC.
2017-10-25 downloaded from the CCDC.
;
_cell_angle_alpha 90
_cell_angle_beta 114.5269(10)
_cell_angle_gamma 90
_cell_formula_units_Z 4
_cell_length_a 21.6138(7)
_cell_length_b 11.4783(3)
_cell_length_c 18.9214(5)
_cell_measurement_reflns_used 9850
_cell_measurement_temperature 100.(2)
_cell_measurement_theta_max 25.6641
_cell_measurement_theta_min 2.4127
_cell_volume 4270.6(2)
_computing_cell_refinement 'SAINT V8.37A (Bruker AXS Inc., 2015)'
_computing_data_collection 'APEX3 (Bruker AXS Inc., 2017)'
_computing_data_reduction 'SAINT V8.37A (Bruker AXS Inc., 2015)'
_computing_molecular_graphics 'XP (Bruker AXS Inc., 2016)'
_computing_publication_material 'APEX3 (Bruker AXS Inc., 2017)'
_computing_structure_refinement 'SHELXL-2014/7 (Sheldrick, 2014)'
_computing_structure_solution 'XT, VERSION 2014/5'
_diffrn_ambient_temperature 100.(2)
_diffrn_detector_area_resol_mean 7.4074
_diffrn_measured_fraction_theta_full 0.998
_diffrn_measured_fraction_theta_max 0.998
_diffrn_measurement_device_type 'Photon II CPADs detector'
_diffrn_measurement_method 'phi and omega scans'
_diffrn_radiation_monochromator 'Multilayer Mirror'
_diffrn_radiation_type MoK\a
_diffrn_radiation_wavelength 0.71073
_diffrn_reflns_av_R_equivalents 0.0613
_diffrn_reflns_av_unetI/netI 0.0307
_diffrn_reflns_limit_h_max 26
_diffrn_reflns_limit_h_min -26
_diffrn_reflns_limit_k_max 13
_diffrn_reflns_limit_k_min -13
_diffrn_reflns_limit_l_max 23
_diffrn_reflns_limit_l_min -23
_diffrn_reflns_number 71330
_diffrn_reflns_theta_full 25.69
_diffrn_reflns_theta_max 25.69
_diffrn_reflns_theta_min 2.37
_diffrn_source 'Incoatec microfocus source'
_diffrn_source_type 'Bruker D8 Quest'
_exptl_absorpt_coefficient_mu 3.521
_exptl_absorpt_correction_T_max 0.72
_exptl_absorpt_correction_T_min 0.40
_exptl_absorpt_correction_type multi-scan
_exptl_absorpt_process_details
;
SADABS-2016/2 - Bruker AXS area detector scaling and absorption correction
;
_exptl_crystal_colour colourless
_exptl_crystal_density_diffrn 1.441
_exptl_crystal_density_method 'not measured'
_exptl_crystal_description block
_exptl_crystal_F_000 1896
_exptl_crystal_size_max 0.320
_exptl_crystal_size_mid 0.220
_exptl_crystal_size_min 0.100
_refine_diff_density_max 2.166
_refine_diff_density_min -1.183
_refine_ls_extinction_method none
_refine_ls_goodness_of_fit_ref 1.182
_refine_ls_hydrogen_treatment constr
_refine_ls_matrix_type full
_refine_ls_number_parameters 547
_refine_ls_number_reflns 8075
_refine_ls_number_restraints 289
_refine_ls_restrained_S_all 1.165
_refine_ls_R_factor_all 0.0477
_refine_ls_R_factor_gt 0.0379
_refine_ls_shift/su_max 0.003
_refine_ls_shift/su_mean 0.000
_refine_ls_structure_factor_coef Fsqd
_refine_ls_weighting_details 'w=1/[\s^2^(Fo^2^)+(0.0167P)^2^+18.8646P] where P=(Fo^2^+2Fc^2^)/3'
_refine_ls_weighting_scheme calc
_refine_ls_wR_factor_gt 0.0782
_refine_ls_wR_factor_ref 0.0819
_reflns_number_gt 7042
_reflns_number_total 8075
_reflns_threshold_expression 'I > 2\s(I)'
_cod_data_source_file c7cc07616a2.cif
_cod_data_source_block rei727m
_cod_depositor_comments
;
The following automatic conversions were performed:

'_exptl_absorpt_correction_type' value 'Multi-Scan' changed to
'multi-scan' according to
/home/data/users/saulius/crontab/automatic-downloads/rss-feeds/RSC/lib/dictionaries/cif_core.dic
dictionary named 'cif_core.dic' version 2.4.2 from 2011-04-26.

Automatic conversion script
Id: cif_fix_values 4973 2017-02-22 13:04:09Z antanas 
;
_cod_database_code 7120824

loop_
_space_group_symop_operation_xyz
'x, y, z'
'-x, y+1/2, -z+1/2'
'-x, -y, -z'
'x, -y-1/2, z-1/2'

loop_
_atom_site_type_symbol
_atom_site_label
_atom_site_fract_x
_atom_site_fract_y
_atom_site_fract_z
_atom_site_U_iso_or_equiv
_atom_site_adp_type
_atom_site_calc_flag
_atom_site_refinement_flags_adp
_atom_site_refinement_flags_occupancy
_atom_site_refinement_flags_posn
_atom_site_occupancy
_atom_site_disorder_assembly
_atom_site_disorder_group
Au Au1 0.69385(2) 0.38172(2) 0.62065(2) 0.02311(6) Uani d . . . 1.0 . .
B B1 0.8405(3) 0.1898(5) 0.5674(3) 0.0191(11) Uani d . . . 1.0 . .
B B2 0.7132(3) 0.1948(5) 0.6123(3) 0.0198(11) Uani d . . . 1.0 . .
C C1 0.6606(3) 0.1198(4) 0.6334(3) 0.0264(11) Uani d . . . 1.0 . .
C C2 0.6803(3) 0.0485(5) 0.6990(3) 0.0349(13) Uani d . . . 1.0 . .
H H2 0.726875 0.045984 0.734286 0.042 Uiso calc U . R 1.0 . .
C C3 0.6333(4) -0.0192(5) 0.7141(4) 0.0453(16) Uani d . . . 1.0 . .
H H3 0.648516 -0.064321 0.760273 0.054 Uiso calc U . R 1.0 . .
C C4 0.5669(4) -0.0219(6) 0.6644(4) 0.0520(18) Uani d . . . 1.0 . .
H H4 0.535796 -0.071061 0.673906 0.062 Uiso calc U . R 1.0 . .
C C5 0.5457(4) 0.0478(7) 0.6002(5) 0.061(2) Uani d . . . 1.0 . .
H H5 0.498988 0.048351 0.56533 0.073 Uiso calc U . R 1.0 . .
C C6 0.5912(3) 0.1182(6) 0.5848(4) 0.0498(17) Uani d . . . 1.0 . .
H H6 0.57448 0.166526 0.540041 0.06 Uiso calc U . R 1.0 . .
C C7 0.7905(3) 0.1951(4) 0.6701(3) 0.0216(10) Uani d . . . 1.0 . .
C C8 0.8792(3) 0.2339(5) 0.7828(3) 0.0323(13) Uani d . . . 1.0 . .
H H8A 0.902845 0.198285 0.834864 0.039 Uiso calc U . R 1.0 . .
H H8B 0.883948 0.319597 0.787839 0.039 Uiso calc U . R 1.0 . .
C C9 0.9077(3) 0.1877(5) 0.7269(3) 0.0260(11) Uani d . . . 1.0 . .
C C10 0.9296(3) 0.0610(5) 0.7469(3) 0.0348(13) Uani d . . . 1.0 . .
H H10A 0.891308 0.015329 0.746864 0.052 Uiso calc U . R 1.0 . .
H H10B 0.967489 0.057274 0.798422 0.052 Uiso calc U . R 1.0 . .
H H10C 0.94416 0.029101 0.708154 0.052 Uiso calc U . R 1.0 . .
C C11 0.9651(3) 0.2629(6) 0.7265(3) 0.0387(14) Uani d . . . 1.0 . .
H H11A 0.979136 0.234877 0.686458 0.058 Uiso calc U . R 1.0 . .
H H11B 1.003775 0.258667 0.777448 0.058 Uiso calc U . R 1.0 . .
H H11C 0.949637 0.343813 0.715442 0.058 Uiso calc U . R 1.0 . .
C C12 0.7106(2) 0.1814(4) 0.5296(3) 0.0214(10) Uani d . . . 1.0 . .
C C13 0.6641(3) 0.1457(5) 0.4007(3) 0.0287(12) Uani d . . . 1.0 . .
H H13A 0.629986 0.183826 0.353831 0.034 Uiso calc U . R 1.0 . .
H H13B 0.664032 0.060926 0.390991 0.034 Uiso calc U . R 1.0 . .
C C14 0.7343(3) 0.1971(4) 0.4220(3) 0.0249(11) Uani d . . . 1.0 . .
C C15 0.7276(3) 0.3261(5) 0.3986(3) 0.0310(12) Uani d . . . 1.0 . .
H H15A 0.702531 0.367611 0.423803 0.046 Uiso calc U . R 1.0 . .
H H15B 0.702933 0.332801 0.342095 0.046 Uiso calc U . R 1.0 . .
H H15C 0.772954 0.360382 0.415027 0.046 Uiso calc U . R 1.0 . .
C C16 0.7728(3) 0.1288(5) 0.3846(3) 0.0289(11) Uani d . . . 1.0 . .
H H16A 0.819137 0.159426 0.402548 0.043 Uiso calc U . R 1.0 . .
H H16B 0.749549 0.136345 0.327985 0.043 Uiso calc U . R 1.0 . .
H H16C 0.774535 0.046501 0.399068 0.043 Uiso calc U . R 1.0 . .
C C17 0.8771(2) 0.0682(4) 0.5608(3) 0.0209(10) Uani d . . . 1.0 . .
C C18 0.8421(3) -0.0357(5) 0.5543(3) 0.0338(13) Uani d . . . 1.0 . .
H H18 0.796588 -0.032565 0.549288 0.041 Uiso calc U . R 1.0 . .
C C19 0.8709(3) -0.1434(5) 0.5547(4) 0.0473(17) Uani d . . . 1.0 . .
H H19 0.84516 -0.212216 0.550125 0.057 Uiso calc U . R 1.0 . .
C C20 0.9366(3) -0.1514(5) 0.5616(3) 0.0455(17) Uani d . . . 1.0 . .
H H20 0.956542 -0.225201 0.561891 0.055 Uiso calc U . R 1.0 . .
C C21 0.9725(3) -0.0518(5) 0.5680(3) 0.0383(14) Uani d . . . 1.0 . .
H H21 1.018002 -0.056384 0.573092 0.046 Uiso calc U . R 1.0 . .
C C22 0.9435(3) 0.0568(5) 0.5673(3) 0.0281(11) Uani d . . . 1.0 . .
H H22 0.969735 0.124965 0.571392 0.034 Uiso calc U . R 1.0 . .
C C23 0.8706(2) 0.3104(4) 0.5488(3) 0.0216(10) Uani d . . . 1.0 . .
C C24 0.8544(3) 0.4157(4) 0.5750(3) 0.0324(12) Uani d . . . 1.0 . .
H H24 0.830753 0.413245 0.607589 0.039 Uiso calc U . R 1.0 . .
C C25 0.8716(4) 0.5226(5) 0.5551(4) 0.0460(16) Uani d . . . 1.0 . .
H H25 0.860237 0.592048 0.574288 0.055 Uiso calc U . R 1.0 . .
C C26 0.9054(4) 0.5288(5) 0.5072(4) 0.0475(17) Uani d . . . 1.0 . .
H H26 0.916592 0.602353 0.492555 0.057 Uiso calc U . R 1.0 . .
C C27 0.9228(3) 0.4282(5) 0.4809(3) 0.0410(15) Uani d . . . 1.0 . .
H H27 0.945918 0.431752 0.447871 0.049 Uiso calc U . R 1.0 . .
C C28 0.9065(3) 0.3214(5) 0.5026(3) 0.0273(11) Uani d . . . 1.0 . .
H H28 0.920335 0.252647 0.485273 0.033 Uiso calc U . R 1.0 . .
C C29 0.6026(2) 0.6156(5) 0.6535(3) 0.0264(11) Uani d . . D 1.0 . .
H H29 0.602764 0.701151 0.66358 0.032 Uiso calc U . R 1.0 . .
C C30 0.6018(3) 0.5501(6) 0.7230(3) 0.0399(15) Uani d . . D 1.0 . .
H H30A 0.643146 0.569925 0.769942 0.048 Uiso calc U . R 1.0 . .
H H30B 0.602323 0.465216 0.713993 0.048 Uiso calc U . R 1.0 . .
C C31 0.5383(3) 0.5817(7) 0.7361(4) 0.0511(18) Uani d . . D 1.0 . .
H H31A 0.538072 0.536573 0.780604 0.061 Uiso calc U . R 1.0 . .
H H31B 0.539503 0.665564 0.748902 0.061 Uiso calc U . R 1.0 . .
C C32 0.4743(3) 0.5556(7) 0.6644(3) 0.0488(17) Uani d . . D 1.0 . .
H H32A 0.470807 0.470545 0.654837 0.059 Uiso calc U . R 1.0 . .
H H32B 0.434169 0.580543 0.673061 0.059 Uiso calc U . R 1.0 . .
C C33 0.4746(3) 0.6174(6) 0.5947(4) 0.0489(17) Uani d . . D 1.0 . .
H H33A 0.47351 0.70259 0.602058 0.059 Uiso calc U . R 1.0 . .
H H33B 0.433481 0.595543 0.548082 0.059 Uiso calc U . R 1.0 . .
C C34 0.5381(3) 0.5856(6) 0.5821(3) 0.0413(15) Uani d . . D 1.0 . .
H H34A 0.537615 0.501213 0.571122 0.05 Uiso calc U . R 1.0 . .
H H34B 0.537748 0.6286 0.536549 0.05 Uiso calc U . R 1.0 . .
C C35 0.7517(3) 0.6311(7) 0.7276(4) 0.055(2) Uani d . . . 1.0 . .
H H35 0.747164 0.584995 0.770035 0.066 Uiso calc U . R 1.0 . .
C C36 0.7535(3) 0.7489(7) 0.7529(5) 0.072(3) Uani d . . . 1.0 . .
H H36A 0.710232 0.76594 0.757147 0.087 Uiso calc U . R 1.0 . .
H H36B 0.756132 0.801268 0.712645 0.087 Uiso calc U . R 1.0 . .
C C37 0.8124(3) 0.7773(6) 0.8305(4) 0.0525(18) Uani d . . . 1.0 . .
H H37A 0.813938 0.862371 0.839632 0.063 Uiso calc U . R 1.0 . .
H H37B 0.804956 0.738253 0.87296 0.063 Uiso calc U . R 1.0 . .
C C38 0.8791(3) 0.7378(6) 0.8314(4) 0.0532(19) Uani d . . . 1.0 . .
H H38A 0.890326 0.787714 0.795653 0.064 Uiso calc U . R 1.0 . .
H H38B 0.91525 0.748738 0.884357 0.064 Uiso calc U . R 1.0 . .
C C39 0.8789(3) 0.6178(7) 0.8090(5) 0.064(2) Uani d . . . 1.0 . .
H H39A 0.875207 0.567044 0.849368 0.077 Uiso calc U . R 1.0 . .
H H39B 0.922563 0.600015 0.806025 0.077 Uiso calc U . R 1.0 . .
C C40 0.8194(3) 0.5897(6) 0.7293(4) 0.0451(16) Uani d . . . 1.0 . .
H H40A 0.827611 0.628387 0.687269 0.054 Uiso calc U . R 1.0 . .
H H40B 0.817414 0.504571 0.720093 0.054 Uiso calc U . R 1.0 . .
C C41 0.6860(5) 0.6752(7) 0.5646(5) 0.0277(18) Uani d U P D 0.610(8) A 1
H H41 0.734822 0.698872 0.583697 0.033 Uiso calc U P R 0.610(8) A 1
C C42 0.6440(10) 0.7875(10) 0.5505(8) 0.0295(19) Uani d U P D 0.610(8) A 1
H H42A 0.595239 0.767446 0.53223 0.035 Uiso calc U P R 0.610(8) A 1
H H42B 0.657922 0.830948 0.599935 0.035 Uiso calc U P R 0.610(8) A 1
C C43 0.6539(5) 0.8647(8) 0.4900(6) 0.0386(19) Uani d U P D 0.610(8) A 1
H H43A 0.624931 0.934948 0.480081 0.046 Uiso calc U P R 0.610(8) A 1
H H43B 0.701945 0.890249 0.509816 0.046 Uiso calc U P R 0.610(8) A 1
C C44 0.6353(6) 0.7975(9) 0.4157(6) 0.045(2) Uani d U P D 0.610(8) A 1
H H44A 0.586033 0.779863 0.393569 0.054 Uiso calc U P R 0.610(8) A 1
H H44B 0.643937 0.846976 0.377863 0.054 Uiso calc U P R 0.610(8) A 1
C C45 0.6735(7) 0.6872(10) 0.4259(6) 0.042(2) Uani d U P D 0.610(8) A 1
H H45A 0.721951 0.705164 0.440011 0.051 Uiso calc U P R 0.610(8) A 1
H H45B 0.655791 0.644287 0.376055 0.051 Uiso calc U P R 0.610(8) A 1
C C46 0.6680(6) 0.6096(8) 0.4887(5) 0.0356(18) Uani d U P D 0.610(8) A 1
H H46A 0.621004 0.57933 0.470227 0.043 Uiso calc U P R 0.610(8) A 1
H H46B 0.69898 0.542164 0.497988 0.043 Uiso calc U P R 0.610(8) A 1
C C41A 0.6588(8) 0.6553(12) 0.5441(8) 0.031(2) Uani d U P D 0.390(8) A 2
H H41A 0.614548 0.621395 0.506993 0.038 Uiso calc U P R 0.390(8) A 2
C C42A 0.6486(16) 0.7876(16) 0.5381(12) 0.033(3) Uani d U P D 0.390(8) A 2
H H42C 0.691914 0.826923 0.570478 0.039 Uiso calc U P R 0.390(8) A 2
H H42D 0.61436 0.81002 0.557756 0.039 Uiso calc U P R 0.390(8) A 2
C C43A 0.6246(8) 0.8270(15) 0.4533(10) 0.040(2) Uani d U P D 0.390(8) A 2
H H43C 0.579861 0.791421 0.421535 0.048 Uiso calc U P R 0.390(8) A 2
H H43D 0.619049 0.912732 0.450232 0.048 Uiso calc U P R 0.390(8) A 2
C C44A 0.6754(9) 0.7915(12) 0.4216(9) 0.038(2) Uani d U P D 0.390(8) A 2
H H44C 0.656362 0.810436 0.365547 0.046 Uiso calc U P R 0.390(8) A 2
H H44D 0.717238 0.838241 0.447753 0.046 Uiso calc U P R 0.390(8) A 2
C C45A 0.6939(10) 0.6651(14) 0.4318(9) 0.038(2) Uani d U P D 0.390(8) A 2
H H45C 0.733707 0.65245 0.419556 0.045 Uiso calc U P R 0.390(8) A 2
H H45D 0.65556 0.619133 0.394334 0.045 Uiso calc U P R 0.390(8) A 2
C C46A 0.7105(8) 0.6212(13) 0.5124(8) 0.036(2) Uani d U P D 0.390(8) A 2
H H46C 0.755615 0.651699 0.547801 0.044 Uiso calc U P R 0.390(8) A 2
H H46D 0.713769 0.535147 0.512367 0.044 Uiso calc U P R 0.390(8) A 2
N N1 0.84338(19) 0.1944(3) 0.6527(2) 0.0181(8) Uani d . . . 1.0 . .
N N2 0.76193(19) 0.1851(3) 0.5090(2) 0.0179(8) Uani d . . . 1.0 . .
O O1 0.80857(18) 0.2005(3) 0.74810(19) 0.0284(8) Uani d . . . 1.0 . .
O O2 0.65017(16) 0.1686(3) 0.46791(19) 0.0267(8) Uani d . . . 1.0 . .
P P1 0.67926(6) 0.57882(11) 0.63865(7) 0.0219(3) Uani d . . D 1.0 . .

loop_
_atom_site_aniso_label
_atom_site_aniso_U_11
_atom_site_aniso_U_22
_atom_site_aniso_U_33
_atom_site_aniso_U_12
_atom_site_aniso_U_13
_atom_site_aniso_U_23
Au1 0.02152(10) 0.02304(10) 0.02575(10) 0.00304(9) 0.01080(7) 0.00322(9)
B1 0.019(3) 0.020(3) 0.019(3) -0.002(2) 0.008(2) 0.001(2)
B2 0.024(3) 0.017(3) 0.025(3) 0.005(2) 0.017(2) 0.005(2)
C1 0.032(3) 0.022(2) 0.035(3) 0.003(2) 0.024(2) 0.002(2)
C2 0.052(4) 0.024(3) 0.037(3) -0.001(3) 0.027(3) -0.001(2)
C3 0.076(5) 0.031(3) 0.052(4) -0.006(3) 0.050(4) 0.001(3)
C4 0.063(5) 0.045(4) 0.079(5) -0.007(3) 0.060(4) -0.001(4)
C5 0.036(4) 0.063(5) 0.098(6) 0.001(3) 0.044(4) 0.013(4)
C6 0.031(3) 0.061(4) 0.063(4) 0.002(3) 0.026(3) 0.022(4)
C7 0.033(3) 0.017(2) 0.018(2) 0.003(2) 0.014(2) 0.0028(19)
C8 0.032(3) 0.040(3) 0.022(3) 0.005(2) 0.008(2) -0.002(2)
C9 0.024(3) 0.033(3) 0.017(2) 0.004(2) 0.005(2) 0.000(2)
C10 0.029(3) 0.043(3) 0.023(3) 0.009(3) 0.002(2) 0.006(2)
C11 0.027(3) 0.057(4) 0.025(3) -0.008(3) 0.004(2) -0.007(3)
C12 0.022(2) 0.015(2) 0.026(2) 0.0018(19) 0.009(2) 0.0038(19)
C13 0.033(3) 0.032(3) 0.017(2) -0.001(2) 0.006(2) 0.003(2)
C14 0.027(3) 0.027(3) 0.018(2) -0.002(2) 0.006(2) 0.003(2)
C15 0.037(3) 0.030(3) 0.022(3) 0.000(2) 0.009(2) 0.011(2)
C16 0.035(3) 0.032(3) 0.020(2) -0.003(2) 0.012(2) -0.002(2)
C17 0.022(2) 0.020(2) 0.016(2) 0.001(2) 0.0030(19) -0.0004(18)
C18 0.026(3) 0.025(3) 0.041(3) 0.001(2) 0.005(2) 0.003(2)
C19 0.043(4) 0.022(3) 0.053(4) 0.001(3) -0.004(3) -0.004(3)
C20 0.052(4) 0.026(3) 0.040(3) 0.021(3) 0.000(3) -0.006(3)
C21 0.037(3) 0.049(4) 0.029(3) 0.018(3) 0.014(3) -0.001(3)
C22 0.027(3) 0.030(3) 0.028(3) 0.003(2) 0.012(2) -0.001(2)
C23 0.023(3) 0.019(2) 0.023(2) -0.005(2) 0.010(2) -0.0015(19)
C24 0.041(3) 0.024(3) 0.037(3) -0.005(2) 0.022(3) -0.003(2)
C25 0.077(5) 0.019(3) 0.050(4) -0.008(3) 0.034(4) -0.003(3)
C26 0.074(5) 0.027(3) 0.046(4) -0.023(3) 0.029(3) 0.001(3)
C27 0.051(4) 0.044(3) 0.033(3) -0.025(3) 0.021(3) -0.007(3)
C28 0.029(3) 0.028(3) 0.026(3) -0.009(2) 0.014(2) -0.004(2)
C29 0.019(2) 0.034(3) 0.026(2) 0.001(2) 0.009(2) 0.001(2)
C30 0.022(3) 0.066(4) 0.032(3) 0.002(3) 0.012(2) 0.004(3)
C31 0.033(3) 0.082(5) 0.043(4) -0.005(3) 0.020(3) -0.005(3)
C32 0.023(3) 0.076(5) 0.048(4) -0.006(3) 0.014(3) 0.009(3)
C33 0.019(3) 0.059(4) 0.057(4) 0.002(3) 0.004(3) 0.019(3)
C34 0.028(3) 0.060(4) 0.031(3) -0.011(3) 0.008(2) 0.010(3)
C35 0.022(3) 0.078(5) 0.062(4) -0.012(3) 0.014(3) -0.040(4)
C36 0.032(4) 0.081(6) 0.088(6) 0.006(4) 0.009(4) -0.050(5)
C37 0.034(3) 0.063(5) 0.051(4) 0.003(3) 0.007(3) -0.026(3)
C38 0.024(3) 0.065(5) 0.057(4) 0.002(3) 0.003(3) -0.023(4)
C39 0.033(3) 0.067(5) 0.083(5) -0.002(4) 0.014(4) -0.014(4)
C40 0.030(3) 0.050(4) 0.055(4) 0.000(3) 0.017(3) -0.020(3)
C41 0.030(4) 0.027(3) 0.033(4) 0.000(3) 0.020(3) 0.005(3)
C42 0.030(4) 0.027(3) 0.037(4) 0.005(3) 0.019(3) 0.010(3)
C43 0.037(4) 0.036(4) 0.044(4) -0.003(3) 0.017(3) 0.011(3)
C44 0.050(4) 0.047(4) 0.042(4) -0.005(4) 0.023(4) 0.013(3)
C45 0.047(5) 0.047(4) 0.040(4) -0.007(4) 0.026(4) 0.004(3)
C46 0.043(4) 0.035(4) 0.034(4) -0.003(4) 0.021(3) 0.002(3)
C41A 0.035(5) 0.030(4) 0.037(4) -0.003(4) 0.024(4) 0.009(4)
C42A 0.031(4) 0.032(4) 0.039(4) 0.001(4) 0.019(4) 0.010(4)
C43A 0.039(5) 0.041(4) 0.042(5) 0.003(4) 0.019(4) 0.012(4)
C44A 0.036(5) 0.044(4) 0.040(4) -0.001(4) 0.020(4) 0.015(4)
C45A 0.040(5) 0.043(4) 0.038(4) -0.001(4) 0.024(4) 0.009(4)
C46A 0.043(5) 0.036(4) 0.039(4) 0.001(4) 0.026(4) 0.008(4)
N1 0.018(2) 0.018(2) 0.0182(19) 0.0022(16) 0.0075(16) 0.0024(15)
N2 0.022(2) 0.016(2) 0.0162(19) -0.0006(16) 0.0075(16) 0.0020(15)
O1 0.0286(19) 0.039(2) 0.0180(17) 0.0055(16) 0.0103(15) 0.0012(15)
O2 0.0183(17) 0.034(2) 0.0235(17) 0.0012(15) 0.0045(14) 0.0065(15)
P1 0.0230(6) 0.0210(6) 0.0254(6) -0.0008(5) 0.0136(5) -0.0014(5)

loop_
_atom_type_symbol
_atom_type_description
_atom_type_scat_dispersion_real
_atom_type_scat_dispersion_imag
_atom_type_scat_source
C C 0.0033 0.0016 'International Tables Vol C Tables 4.2.6.8 and 6.1.1.4'
H H 0.0000 0.0000 'International Tables Vol C Tables 4.2.6.8 and 6.1.1.4'
Au Au -2.0133 8.8022 'International Tables Vol C Tables 4.2.6.8 and 6.1.1.4'
B B 0.0013 0.0007 'International Tables Vol C Tables 4.2.6.8 and 6.1.1.4'
N N 0.0061 0.0033 'International Tables Vol C Tables 4.2.6.8 and 6.1.1.4'
O O 0.0106 0.0060 'International Tables Vol C Tables 4.2.6.8 and 6.1.1.4'
P P 0.1023 0.0942 'International Tables Vol C Tables 4.2.6.8 and 6.1.1.4'

loop_
_geom_angle_atom_site_label_1
_geom_angle_atom_site_label_2
_geom_angle_atom_site_label_3
_geom_angle
B2 Au1 P1 175.87(15)
N1 B1 N2 106.7(4)
N1 B1 C23 109.9(4)
N2 B1 C23 106.5(4)
N1 B1 C17 106.8(4)
N2 B1 C17 109.1(4)
C23 B1 C17 117.3(4)
C12 B2 C7 106.6(4)
C12 B2 C1 117.7(4)
C7 B2 C1 119.1(4)
C12 B2 Au1 103.9(3)
C7 B2 Au1 97.3(3)
C1 B2 Au1 109.3(3)
C2 C1 C6 115.1(5)
C2 C1 B2 123.3(5)
C6 C1 B2 121.5(5)
C1 C2 C3 121.8(6)
C1 C2 H2 119.1
C3 C2 H2 119.1
C4 C3 C2 121.5(6)
C4 C3 H3 119.2
C2 C3 H3 119.2
C3 C4 C5 118.2(6)
C3 C4 H4 120.9
C5 C4 H4 120.9
C4 C5 C6 121.4(7)
C4 C5 H5 119.3
C6 C5 H5 119.3
C5 C6 C1 121.9(6)
C5 C6 H6 119.1
C1 C6 H6 119.1
N1 C7 O1 112.6(4)
N1 C7 B2 127.5(4)
O1 C7 B2 119.8(4)
O1 C8 C9 104.4(4)
O1 C8 H8A 110.9
C9 C8 H8A 110.9
O1 C8 H8B 110.9
C9 C8 H8B 110.9
H8A C8 H8B 108.9
N1 C9 C11 113.9(4)
N1 C9 C8 98.4(4)
C11 C9 C8 111.9(5)
N1 C9 C10 110.5(4)
C11 C9 C10 111.9(5)
C8 C9 C10 109.4(4)
C9 C10 H10A 109.5
C9 C10 H10B 109.5
H10A C10 H10B 109.5
C9 C10 H10C 109.5
H10A C10 H10C 109.5
H10B C10 H10C 109.5
C9 C11 H11A 109.5
C9 C11 H11B 109.5
H11A C11 H11B 109.5
C9 C11 H11C 109.5
H11A C11 H11C 109.5
H11B C11 H11C 109.5
N2 C12 O2 112.2(4)
N2 C12 B2 127.7(4)
O2 C12 B2 120.0(4)
O2 C13 C14 104.2(4)
O2 C13 H13A 110.9
C14 C13 H13A 110.9
O2 C13 H13B 110.9
C14 C13 H13B 110.9
H13A C13 H13B 108.9
N2 C14 C16 114.6(4)
N2 C14 C13 98.9(4)
C16 C14 C13 110.9(4)
N2 C14 C15 110.5(4)
C16 C14 C15 111.6(4)
C13 C14 C15 109.6(4)
C14 C15 H15A 109.5
C14 C15 H15B 109.5
H15A C15 H15B 109.5
C14 C15 H15C 109.5
H15A C15 H15C 109.5
H15B C15 H15C 109.5
C14 C16 H16A 109.5
C14 C16 H16B 109.5
H16A C16 H16B 109.5
C14 C16 H16C 109.5
H16A C16 H16C 109.5
H16B C16 H16C 109.5
C18 C17 C22 115.4(5)
C18 C17 B1 118.5(4)
C22 C17 B1 125.9(4)
C19 C18 C17 122.7(5)
C19 C18 H18 118.7
C17 C18 H18 118.7
C20 C19 C18 120.4(6)
C20 C19 H19 119.8
C18 C19 H19 119.8
C21 C20 C19 118.8(5)
C21 C20 H20 120.6
C19 C20 H20 120.6
C20 C21 C22 121.0(6)
C20 C21 H21 119.5
C22 C21 H21 119.5
C21 C22 C17 121.8(5)
C21 C22 H22 119.1
C17 C22 H22 119.1
C28 C23 C24 115.3(5)
C28 C23 B1 126.0(4)
C24 C23 B1 118.3(4)
C25 C24 C23 122.2(5)
C25 C24 H24 118.9
C23 C24 H24 118.9
C24 C25 C26 120.1(6)
C24 C25 H25 119.9
C26 C25 H25 119.9
C27 C26 C25 119.6(5)
C27 C26 H26 120.2
C25 C26 H26 120.2
C26 C27 C28 119.8(5)
C26 C27 H27 120.1
C28 C27 H27 120.1
C27 C28 C23 122.9(5)
C27 C28 H28 118.6
C23 C28 H28 118.6
C30 C29 C34 108.8(4)
C30 C29 P1 110.6(4)
C34 C29 P1 111.3(4)
C30 C29 H29 108.7
C34 C29 H29 108.7
P1 C29 H29 108.7
C29 C30 C31 110.7(5)
C29 C30 H30A 109.5
C31 C30 H30A 109.5
C29 C30 H30B 109.5
C31 C30 H30B 109.5
H30A C30 H30B 108.1
C32 C31 C30 110.7(5)
C32 C31 H31A 109.5
C30 C31 H31A 109.5
C32 C31 H31B 109.5
C30 C31 H31B 109.5
H31A C31 H31B 108.1
C33 C32 C31 111.1(5)
C33 C32 H32A 109.4
C31 C32 H32A 109.4
C33 C32 H32B 109.4
C31 C32 H32B 109.4
H32A C32 H32B 108.0
C32 C33 C34 110.8(5)
C32 C33 H33A 109.5
C34 C33 H33A 109.5
C32 C33 H33B 109.5
C34 C33 H33B 109.5
H33A C33 H33B 108.1
C29 C34 C33 110.9(5)
C29 C34 H34A 109.5
C33 C34 H34A 109.5
C29 C34 H34B 109.5
C33 C34 H34B 109.5
H34A C34 H34B 108.0
C36 C35 C40 113.3(6)
C36 C35 P1 120.3(5)
C40 C35 P1 111.0(4)
C36 C35 H35 103.3
C40 C35 H35 103.3
P1 C35 H35 103.3
C35 C36 C37 114.8(7)
C35 C36 H36A 108.6
C37 C36 H36A 108.6
C35 C36 H36B 108.6
C37 C36 H36B 108.6
H36A C36 H36B 107.5
C38 C37 C36 111.1(6)
C38 C37 H37A 109.4
C36 C37 H37A 109.4
C38 C37 H37B 109.4
C36 C37 H37B 109.4
H37A C37 H37B 108.0
C39 C38 C37 113.5(6)
C39 C38 H38A 108.9
C37 C38 H38A 108.9
C39 C38 H38B 108.9
C37 C38 H38B 108.9
H38A C38 H38B 107.7
C38 C39 C40 112.6(6)
C38 C39 H39A 109.1
C40 C39 H39A 109.1
C38 C39 H39B 109.1
C40 C39 H39B 109.1
H39A C39 H39B 107.8
C35 C40 C39 110.8(5)
C35 C40 H40A 109.5
C39 C40 H40A 109.5
C35 C40 H40B 109.5
C39 C40 H40B 109.5
H40A C40 H40B 108.1
C46 C41 C42 110.5(9)
C46 C41 P1 110.6(6)
C42 C41 P1 114.1(7)
C46 C41 H41 107.1
C42 C41 H41 107.1
P1 C41 H41 107.1
C43 C42 C41 111.0(9)
C43 C42 H42A 109.4
C41 C42 H42A 109.4
C43 C42 H42B 109.4
C41 C42 H42B 109.4
H42A C42 H42B 108.0
C44 C43 C42 109.6(9)
C44 C43 H43A 109.7
C42 C43 H43A 109.7
C44 C43 H43B 109.7
C42 C43 H43B 109.7
H43A C43 H43B 108.2
C45 C44 C43 113.4(9)
C45 C44 H44A 108.9
C43 C44 H44A 108.9
C45 C44 H44B 108.9
C43 C44 H44B 108.9
H44A C44 H44B 107.7
C44 C45 C46 112.5(9)
C44 C45 H45A 109.1
C46 C45 H45A 109.1
C44 C45 H45B 109.1
C46 C45 H45B 109.1
H45A C45 H45B 107.8
C41 C46 C45 111.9(8)
C41 C46 H46A 109.2
C45 C46 H46A 109.2
C41 C46 H46B 109.2
C45 C46 H46B 109.2
H46A C46 H46B 107.9
C46A C41A C42A 109.3(13)
C46A C41A P1 109.5(9)
C42A C41A P1 120.4(10)
C46A C41A H41A 105.5
C42A C41A H41A 105.5
P1 C41A H41A 105.5
C41A C42A C43A 110.2(13)
C41A C42A H42C 109.6
C43A C42A H42C 109.6
C41A C42A H42D 109.6
C43A C42A H42D 109.6
H42C C42A H42D 108.1
C44A C43A C42A 110.5(13)
C44A C43A H43C 109.6
C42A C43A H43C 109.6
C44A C43A H43D 109.6
C42A C43A H43D 109.6
H43C C43A H43D 108.1
C45A C44A C43A 114.3(12)
C45A C44A H44C 108.7
C43A C44A H44C 108.7
C45A C44A H44D 108.7
C43A C44A H44D 108.7
H44C C44A H44D 107.6
C44A C45A C46A 113.2(12)
C44A C45A H45C 108.9
C46A C45A H45C 108.9
C44A C45A H45D 108.9
C46A C45A H45D 108.9
H45C C45A H45D 107.7
C45A C46A C41A 114.1(12)
C45A C46A H46C 108.7
C41A C46A H46C 108.7
C45A C46A H46D 108.7
C41A C46A H46D 108.7
H46C C46A H46D 107.6
C7 N1 C9 109.1(4)
C7 N1 B1 125.7(4)
C9 N1 B1 125.0(4)
C12 N2 C14 108.9(4)
C12 N2 B1 125.4(4)
C14 N2 B1 125.4(4)
C7 O1 C8 106.2(4)
C12 O2 C13 107.4(4)
C41 P1 C29 109.9(3)
C41 P1 C35 101.1(4)
C29 P1 C35 105.1(3)
C29 P1 C41A 99.6(5)
C35 P1 C41A 119.3(6)
C41 P1 Au1 114.5(3)
C29 P1 Au1 115.48(18)
C35 P1 Au1 109.4(2)
C41A P1 Au1 107.9(5)

loop_
_geom_bond_atom_site_label_1
_geom_bond_atom_site_label_2
_geom_bond_distance
Au1 B2 2.204(5)
Au1 P1 2.3287(13)
B1 N1 1.589(6)
B1 N2 1.597(6)
B1 C23 1.629(7)
B1 C17 1.635(7)
B2 C12 1.551(7)
B2 C7 1.572(7)
B2 C1 1.604(7)
C1 C2 1.396(7)
C1 C6 1.398(8)
C2 C3 1.399(8)
C2 H2 0.95
C3 C4 1.351(10)
C3 H3 0.95
C4 C5 1.365(10)
C4 H4 0.95
C5 C6 1.393(9)
C5 H5 0.95
C6 H6 0.95
C7 N1 1.314(6)
C7 O1 1.362(5)
C8 O1 1.440(6)
C8 C9 1.524(7)
C8 H8A 0.99
C8 H8B 0.99
C9 N1 1.512(6)
C9 C11 1.515(8)
C9 C10 1.528(7)
C10 H10A 0.98
C10 H10B 0.98
C10 H10C 0.98
C11 H11A 0.98
C11 H11B 0.98
C11 H11C 0.98
C12 N2 1.321(6)
C12 O2 1.350(6)
C13 O2 1.448(6)
C13 C14 1.517(7)
C13 H13A 0.99
C13 H13B 0.99
C14 N2 1.506(6)
C14 C16 1.516(7)
C14 C15 1.535(7)
C15 H15A 0.98
C15 H15B 0.98
C15 H15C 0.98
C16 H16A 0.98
C16 H16B 0.98
C16 H16C 0.98
C17 C18 1.390(7)
C17 C22 1.395(7)
C18 C19 1.383(8)
C18 H18 0.95
C19 C20 1.373(9)
C19 H19 0.95
C20 C21 1.357(9)
C20 H20 0.95
C21 C22 1.393(8)
C21 H21 0.95
C22 H22 0.95
C23 C28 1.395(7)
C23 C24 1.405(7)
C24 C25 1.380(8)
C24 H24 0.95
C25 C26 1.383(9)
C25 H25 0.95
C26 C27 1.369(9)
C26 H26 0.95
C27 C28 1.384(8)
C27 H27 0.95
C28 H28 0.95
C29 C30 1.520(7)
C29 C34 1.524(6)
C29 P1 1.842(5)
C29 H29 1.0
C30 C31 1.538(8)
C30 H30A 0.99
C30 H30B 0.99
C31 C32 1.511(8)
C31 H31A 0.99
C31 H31B 0.99
C32 C33 1.501(8)
C32 H32A 0.99
C32 H32B 0.99
C33 C34 1.531(8)
C33 H33A 0.99
C33 H33B 0.99
C34 H34A 0.99
C34 H34B 0.99
C35 C36 1.430(10)
C35 C40 1.526(8)
C35 P1 1.859(6)
C35 H35 1.0
C36 C37 1.527(9)
C36 H36A 0.99
C36 H36B 0.99
C37 C38 1.504(9)
C37 H37A 0.99
C37 H37B 0.99
C38 C39 1.441(10)
C38 H38A 0.99
C38 H38B 0.99
C39 C40 1.556(9)
C39 H39A 0.99
C39 H39B 0.99
C40 H40A 0.99
C40 H40B 0.99
C41 C46 1.522(10)
C41 C42 1.536(11)
C41 P1 1.838(8)
C41 H41 1.0
C42 C43 1.532(12)
C42 H42A 0.99
C42 H42B 0.99
C43 C44 1.505(12)
C43 H43A 0.99
C43 H43B 0.99
C44 C45 1.479(12)
C44 H44A 0.99
C44 H44B 0.99
C45 C46 1.527(11)
C45 H45A 0.99
C45 H45B 0.99
C46 H46A 0.99
C46 H46B 0.99
C41A C46A 1.523(13)
C41A C42A 1.533(14)
C41A P1 1.873(11)
C41A H41A 1.0
C42A C43A 1.534(15)
C42A H42C 0.99
C42A H42D 0.99
C43A C44A 1.509(14)
C43A H43C 0.99
C43A H43D 0.99
C44A C45A 1.497(14)
C44A H44C 0.99
C44A H44D 0.99
C45A C46A 1.502(14)
C45A H45C 0.99
C45A H45D 0.99
C46A H46C 0.99
C46A H46D 0.99
